data_2005895
loop_
_publ_author_name
'S\"ohnel, T.'
'Reichelt, W.'

_publ_contact_author
;
W. Reichelt
Institut f\"ur Anorganische Chemie
TU Dresden
01062 Dresden
Mommsenstra\&se 6
Deutschland
;
_publ_section_title
;
 Os~3~Sn~15~O~14~, ein tern\"ares Oxid mit osmiumgef\"ullten
 Sn~6~-Oktaedern
;
_journal_issue 1
_journal_name_full 'Acta Crystallographica Section C'
_journal_page_first 9
_journal_page_last 11
_journal_paper_doi 10.1107/S0108270196009560
_journal_volume 53
_journal_year 1997
_chemical_formula_analytical 'Os Sn5 O4'
_chemical_formula_moiety 'Os3 Sn15 O14'
_chemical_formula_structural 'Os3 Sn15 O14'
_chemical_formula_sum 'O14 Os3 Sn15'
_chemical_formula_weight 2574.95
_chemical_name_systematic Osmiumstannat
_space_group_IT_number 8
_symmetry_cell_setting monoclinic
_symmetry_space_group_name_Hall 'C -2y'
_symmetry_space_group_name_H-M 'C 1 m 1'
_audit_creation_method SHELXL
_cell_angle_alpha 90.00
_cell_angle_beta 108.49(1)
_cell_angle_gamma 90.00
_cell_formula_units_Z 2
_cell_length_a 12.399(1)
_cell_length_b 7.090(1)
_cell_length_c 12.939(2)
_cell_measurement_reflns_used 25
_cell_measurement_temperature 293(2)
_cell_measurement_theta_max 23.4
_cell_measurement_theta_min 7.9
_cell_volume 1078.7(2)
_computing_cell_refinement 'CAD-4 Software'
_computing_data_collection 'CAD-4 Software (Enraf Nonius, 1994)'
_computing_data_reduction 'XCAD4PC (Enraf Nonius, 1994)'
_computing_molecular_graphics 'ATOMS (Dowty, 1994)'
_computing_structure_refinement 'SHELXL93 (Sheldrick, 1993)'
_computing_structure_solution 'SHELXS86 (Sheldrick, 1985)'
_diffrn_ambient_temperature 293(2)
_diffrn_measurement_device CAD-4
_diffrn_measurement_method \w-2\q
_diffrn_radiation_monochromator graphite
_diffrn_radiation_source 'fine-focus sealed tube'
_diffrn_radiation_type MoK\a
_diffrn_radiation_wavelength 0.71073
_diffrn_reflns_av_R_equivalents 0.0355
_diffrn_reflns_av_sigmaI/netI 0.0410
_diffrn_reflns_limit_h_max 22
_diffrn_reflns_limit_h_min 0
_diffrn_reflns_limit_k_max 12
_diffrn_reflns_limit_k_min -12
_diffrn_reflns_limit_l_max 22
_diffrn_reflns_limit_l_min -23
_diffrn_reflns_number 7133
_diffrn_reflns_theta_max 39.97
_diffrn_reflns_theta_min 3.32
_diffrn_standards_decay_% 1.5
_diffrn_standards_interval_count 800
_diffrn_standards_interval_time 7200
_diffrn_standards_number 3
_exptl_absorpt_coefficient_mu 34.653
_exptl_absorpt_correction_T_max 0.12
_exptl_absorpt_correction_T_min 0.04
_exptl_absorpt_correction_type 'empirical,\DF (XEMP; Siemens, 1989)'
_exptl_crystal_colour Rot
_exptl_crystal_density_diffrn 7.927
_exptl_crystal_density_meas ?
_exptl_crystal_description Isometric
_exptl_crystal_F_000 2180
_exptl_crystal_size_max 0.15
_exptl_crystal_size_mid 0.1
_exptl_crystal_size_min 0.1
_refine_diff_density_max '6.161 (nahe Os3)'
_refine_diff_density_min -6.305
_refine_ls_abs_structure_details 'Flack (1983)'
_refine_ls_abs_structure_Flack 0.034(8)
_refine_ls_extinction_coef 0.00036(5)
_refine_ls_extinction_method 'SHELXL93 (Sheldrick, 1993)'
_refine_ls_goodness_of_fit_all 1.049
_refine_ls_goodness_of_fit_obs 1.074
_refine_ls_hydrogen_treatment none
_refine_ls_matrix_type full
_refine_ls_number_parameters 170
_refine_ls_number_reflns 3650
_refine_ls_number_restraints 2
_refine_ls_restrained_S_all 1.048
_refine_ls_restrained_S_obs 1.074
_refine_ls_R_factor_all 0.0410
_refine_ls_R_factor_obs 0.0344
_refine_ls_shift/esd_max 0.000
_refine_ls_shift/esd_mean 0.000
_refine_ls_structure_factor_coef Fsqd
_refine_ls_weighting_details 'w = 1/[\s^2^(Fo^2^)+(0.0570P)^2^+10.7521P] where P=(Fo^2^+2Fc^2^)/3'
_refine_ls_weighting_scheme calc
_refine_ls_wR_factor_all 0.0893
_refine_ls_wR_factor_obs 0.0871
_reflns_number_observed 3323
_reflns_number_total 3650
_reflns_observed_criterion >2sigma(I)
_cod_data_source_file sk1025.cif
_cod_data_source_block default
_cod_depositor_comments
;
The following automatic conversions were performed:

'_geom_bond_publ_flag' value 'Yes' changed to 'yes' according to
/home/saulius/struct/CIF-dictionaries/cif_core.dic dictionary named
'cif_core.dic' version 2.4.1 from 2010-06-29 (18
times).

'_geom_bond_publ_flag' value 'No' changed to 'no' according
to /home/saulius/struct/CIF-dictionaries/cif_core.dic dictionary
named 'cif_core.dic' version 2.4.1 from 2010-06-29 (62
times).

'_geom_angle_publ_flag' value 'No' changed to 'no' according
to /home/saulius/struct/CIF-dictionaries/cif_core.dic dictionary
named 'cif_core.dic' version 2.4.1 from 2010-06-29 (173 times).

Automatic conversion script
Id: cif_fix_values 1715 2011-07-08 13:25:40Z adriana 

The following automatic conversions were performed:

'_exptl_crystal_density_meas' value 'none' was changed to '?' - the
value is perceived as not measured.

Automatic conversion script
Id: cif_fix_values 3008 2015-01-20 13:52:24Z robertas 

The following automatic conversions were performed:

'_refine_ls_weighting_scheme' value 'calc w =
1/[\s^2^(Fo^2^)+(0.0570P)^2^+10.7521P] where P=(Fo^2^+2Fc^2^)/3' was
changed to 'calc'. New tag '_refine_ls_weighting_details' was
created. The value of the new tag was set to 'w =
1/[\s^2^(Fo^2^)+(0.0570P)^2^+10.7521P] where P=(Fo^2^+2Fc^2^)/3'.

Automatic conversion script
Id: cif_fix_values 3143 2015-03-26 13:38:13Z robertas 
;
_cod_original_sg_symbol_H-M 'C m'
_cod_database_code 2005895

loop_
_symmetry_equiv_pos_as_xyz
'x, y, z'
'x, -y, z'
'x+1/2, y+1/2, z'
'x+1/2, -y+1/2, z'

loop_
_atom_site_aniso_label
_atom_site_aniso_U_11
_atom_site_aniso_U_22
_atom_site_aniso_U_33
_atom_site_aniso_U_12
_atom_site_aniso_U_13
_atom_site_aniso_U_23
Os1 0.0111(2) 0.0099(2) 0.0098(2) 0.000 0.00231(15) 0.000
Os2 0.0109(2) 0.0100(2) 0.0097(2) 0.000 0.00260(15) 0.000
Os3 0.01107(13) 0.01058(14) 0.01051(14) 0.000 0.00251(11) 0.000
Sn1 0.0119(4) 0.0111(4) 0.0122(3) 0.000 0.0023(3) 0.000
Sn2 0.0108(4) 0.0149(4) 0.0120(3) 0.000 0.0017(3) 0.000
Sn3 0.0144(2) 0.0115(3) 0.0121(2) 0.0009(2) 0.0035(2) -0.0012(2)
Sn4 0.0120(4) 0.0133(4) 0.0137(4) 0.000 0.0014(3) 0.000
Sn5 0.0145(4) 0.0128(4) 0.0161(4) 0.000 0.0066(3) 0.000
Sn6 0.0132(3) 0.0122(3) 0.0110(3) 0.000 0.0037(3) 0.000
Sn7 0.0134(3) 0.0124(3) 0.0138(3) 0.0006(2) 0.0036(2) 0.0027(2)
Sn8 0.0106(3) 0.0126(4) 0.0125(3) 0.000 0.0010(3) 0.000
Sn9 0.0120(3) 0.0127(3) 0.0137(2) -0.0004(2) 0.0032(2) -0.0023(2)
Sn10 0.0158(3) 0.0129(3) 0.0151(3) 0.0007(2) 0.0063(2) 0.0033(2)
Sn11 0.0142(3) 0.0121(3) 0.0120(3) 0.000 0.0034(3) 0.000
O1 0.017(3) 0.011(3) 0.011(2) 0.001(2) 0.003(2) 0.000(2)
O2 0.017(4) 0.006(4) 0.018(5) 0.000 0.001(4) 0.000
O3 0.016(4) 0.016(4) 0.015(4) 0.000 0.007(3) 0.000
O4 0.019(5) 0.019(5) 0.009(4) 0.000 0.012(3) 0.000
O5 0.025(5) 0.012(4) 0.011(3) 0.000 0.006(4) 0.000
O6 0.015(4) 0.019(5) 0.016(4) 0.000 0.006(4) 0.000
O7 0.012(3) 0.017(3) 0.015(3) -0.002(2) 0.005(2) -0.002(2)
O8 0.012(3) 0.011(3) 0.029(4) -0.002(2) 0.012(3) 0.002(3)
O9 0.016(3) 0.015(3) 0.016(3) 0.000(3) 0.004(3) 0.004(3)
O10 0.017(4) 0.014(4) 0.007(3) 0.000 0.003(3) 0.000

loop_
_atom_site_label
_atom_site_occupancy
_atom_site_fract_x
_atom_site_fract_y
_atom_site_fract_z
_atom_site_U_iso_or_equiv
_atom_site_thermal_displace_type
_atom_site_calc_flag
_atom_site_refinement_flags
_atom_site_type_symbol
Os1 1 0.69791(4) 0 0.69349(4) 0.01048(9) Uani d S Os
Os2 1 0.38401(4) 0.5000 0.23203(4) 0.01035(9) Uani d S Os
Os3 1 0.78859(6) 0.5000 0.96507(6) 0.01094(7) Uani d S Os
Sn1 1 0.90304(10) 0 0.82222(8) 0.0121(2) Uani d S Sn
Sn2 1 0.48695(9) 0 0.57930(9) 0.0131(2) Uani d S Sn
Sn3 1 0.74630(7) 0.74262(12) 0.57404(6) 0.01283(12) Uani d . Sn
Sn4 1 0.59471(9) 0.5000 0.34064(9) 0.0136(2) Uani d S Sn
Sn5 1 0.94262(10) 0.5000 0.87227(9) 0.0141(2) Uani d S Sn
Sn6 1 0.65008(9) 0.5000 0.07992(8) 0.0122(2) Uani d S Sn
Sn7 1 0.66889(7) 0.75983(12) 0.83755(6) 0.01333(12) Uani d . Sn
Sn8 1 0.17854(9) 0.5000 0.11128(8) 0.0125(2) Uani d S Sn
Sn9 1 0.40893(6) 0.26229(12) 0.08919(6) 0.01297(12) Uani d . Sn
Sn10 1 0.83543(7) 0.74056(13) 0.34646(6) 0.01425(13) Uani d . Sn
Sn11 1 0.51454(9) 0.5000 0.61927(8) 0.01295(14) Uani d S Sn
O1 1 0.9099(7) 0.2123(12) 0.5337(6) 0.0133(11) Uani d . O
O2 1 0.9594(12) 0 0.9908(10) 0.014(2) Uani d S O
O3 1 0.6236(10) 0.5000 0.5281(9) 0.015(2) Uani d S O
O4 1 1.1226(12) 0.5000 0.9430(9) 0.014(2) Uani d S O
O5 1 0.4239(11) 0 0.4106(9) 0.016(2) Uani d S O
O6 1 0.3477(10) 0 0.6335(10) 0.017(2) Uani d S O
O7 1 0.7005(6) 0.7223(13) 0.4059(6) 0.0147(12) Uani d . O
O8 1 0.5845(8) 0.7675(13) 0.1144(9) 0.0164(15) Uani d . O
O9 1 0.9893(8) 0.7530(13) 0.8159(7) 0.0158(15) Uani d . O
O10 1 0.7256(10) 0.5000 0.2507(9) 0.013(2) Uani d S O

loop_
_atom_type_symbol
_atom_type_description
_atom_type_scat_dispersion_real
_atom_type_scat_dispersion_imag
_atom_type_scat_source
Os Os -1.2165 7.6030 'International Tables Vol C Tables 4.2.6.8 and 6.1.1.4'
Sn Sn -0.6537 1.4246 'International Tables Vol C Tables 4.2.6.8 and 6.1.1.4'
O O 0.0106 0.0060 'International Tables Vol C Tables 4.2.6.8 and 6.1.1.4'

loop_
_geom_angle_atom_site_label_1
_geom_angle_atom_site_label_2
_geom_angle_atom_site_label_3
_geom_angle_site_symmetry_1
_geom_angle_site_symmetry_3
_geom_angle
_geom_angle_publ_flag
Sn1 Os1 Sn2 . . 175.04(4) no
Sn1 Os1 Sn3 . 1_545 91.03(3) no
Sn2 Os1 Sn3 . 1_545 92.48(3) no
Sn1 Os1 Sn3 . 2_565 91.03(3) no
Sn2 Os1 Sn3 . 2_565 92.48(3) no
Sn3 Os1 Sn3 1_545 2_565 89.94(4) no
Sn1 Os1 Sn7 . 2_565 82.53(3) no
Sn2 Os1 Sn7 . 2_565 93.70(3) no
Sn3 Os1 Sn7 1_545 2_565 172.29(3) no
Sn3 Os1 Sn7 2_565 2_565 94.39(3) no
Sn1 Os1 Sn7 . 1_545 82.53(3) no
Sn2 Os1 Sn7 . 1_545 93.70(3) no
Sn3 Os1 Sn7 1_545 1_545 94.39(3) no
Sn3 Os1 Sn7 2_565 1_545 172.29(3) no
Sn7 Os1 Sn7 2_565 1_545 80.62(4) no
Sn8 Os2 Sn4 . . 175.76(4) no
Sn8 Os2 Sn10 . 4_465 88.94(3) no
Sn4 Os2 Sn10 . 4_465 93.99(3) no
Sn8 Os2 Sn10 . 3_445 88.94(3) no
Sn4 Os2 Sn10 . 3_445 93.99(3) no
Sn10 Os2 Sn10 4_465 3_445 92.32(4) no
Sn8 Os2 Sn9 . . 83.35(3) no
Sn4 Os2 Sn9 . . 93.45(3) no
Sn10 Os2 Sn9 4_465 . 170.67(3) no
Sn10 Os2 Sn9 3_445 . 92.78(3) no
Sn8 Os2 Sn9 . 2_565 83.35(3) no
Sn4 Os2 Sn9 . 2_565 93.45(3) no
Sn10 Os2 Sn9 4_465 2_565 92.78(3) no
Sn10 Os2 Sn9 3_445 2_565 170.67(3) no
Sn9 Os2 Sn9 . 2_565 81.15(4) no
Sn5 Os3 Sn9 . 3_556 85.54(3) no
Sn5 Os3 Sn9 . 4_556 85.54(3) no
Sn9 Os3 Sn9 3_556 4_556 91.46(5) no
Sn5 Os3 Sn7 . 2_565 93.61(3) no
Sn9 Os3 Sn7 3_556 2_565 178.90(4) no
Sn9 Os3 Sn7 4_556 2_565 89.17(2) no
Sn5 Os3 Sn7 . . 93.61(3) no
Sn9 Os3 Sn7 3_556 . 89.17(2) no
Sn9 Os3 Sn7 4_556 . 178.90(4) no
Sn7 Os3 Sn7 2_565 . 90.19(5) no
Sn5 Os3 Sn6 . 1_556 173.65(4) no
Sn9 Os3 Sn6 3_556 1_556 90.04(3) no
Sn9 Os3 Sn6 4_556 1_556 90.04(3) no
Sn7 Os3 Sn6 2_565 1_556 90.87(3) no
Sn7 Os3 Sn6 . 1_556 90.87(3) no
O9 Sn1 O9 2_565 1_545 115.8(5) no
O9 Sn1 O2 2_565 . 92.1(3) no
O9 Sn1 O2 1_545 . 92.1(3) no
O9 Sn1 Os1 2_565 . 113.2(3) no
O9 Sn1 Os1 1_545 . 113.2(3) no
O2 Sn1 Os1 . . 128.3(4) no
O6 Sn2 O5 . . 106.3(5) no
O6 Sn2 O1 . 3_445 75.9(2) no
O5 Sn2 O1 . 3_445 74.7(2) no
O6 Sn2 O1 . 4_455 75.9(2) no
O5 Sn2 O1 . 4_455 74.7(2) no
O1 Sn2 O1 3_445 4_455 130.1(4) no
O6 Sn2 Os1 . . 128.0(3) no
O5 Sn2 Os1 . . 125.6(4) no
O1 Sn2 Os1 3_445 . 114.9(2) no
O1 Sn2 Os1 4_455 . 114.9(2) no
O7 Sn3 O6 . 3 104.9(4) no
O7 Sn3 O3 . . 74.5(4) no
O6 Sn3 O3 3 . 75.5(4) no
O7 Sn3 O1 . 2_565 74.7(3) no
O6 Sn3 O1 3 2_565 74.2(4) no
O3 Sn3 O1 . 2_565 128.7(3) no
O7 Sn3 Os1 . 1_565 129.7(3) no
O6 Sn3 Os1 3 1_565 125.4(3) no
O3 Sn3 Os1 . 1_565 115.6(3) no
O1 Sn3 Os1 2_565 1_565 115.6(2) no
O7 Sn4 O7 . 2_565 100.3(5) no
O7 Sn4 O10 . . 75.2(3) no
O7 Sn4 O10 2_565 . 75.2(3) no
O7 Sn4 O3 . . 72.9(3) no
O7 Sn4 O3 2_565 . 72.9(3) no
O10 Sn4 O3 . . 129.1(4) no
O7 Sn4 Os2 . . 129.6(2) no
O7 Sn4 Os2 2_565 . 129.6(2) no
O10 Sn4 Os2 . . 119.4(3) no
O3 Sn4 Os2 . . 111.5(3) no
O9 Sn5 O9 2_565 . 118.6(5) no
O9 Sn5 O4 2_565 . 77.4(3) no
O9 Sn5 O4 . . 77.4(3) no
O9 Sn5 Os3 2_565 . 119.7(3) no
O9 Sn5 Os3 . . 119.7(3) no
O4 Sn5 Os3 . . 129.5(3) no
O10 Sn6 O8 . . 81.7(3) no
O10 Sn6 O8 . 2_565 81.7(3) no
O8 Sn6 O8 . 2_565 122.4(4) no
O10 Sn6 O2 . 3_454 125.1(4) no
O8 Sn6 O2 . 3_454 73.0(3) no
O8 Sn6 O2 2_565 3_454 73.0(3) no
O10 Sn6 Os3 . 1_554 116.4(3) no
O8 Sn6 Os3 . 1_554 118.4(2) no
O8 Sn6 Os3 2_565 1_554 118.4(2) no
O2 Sn6 Os3 3_454 1_554 118.5(3) no
O9 Sn7 O4 4_465 3_455 71.1(4) no
O9 Sn7 Os3 4_465 . 114.3(3) no
O4 Sn7 Os3 3_455 . 109.8(3) no
O9 Sn7 Os1 4_465 1_565 107.6(3) no
O4 Sn7 Os1 3_455 1_565 93.2(2) no
Os3 Sn7 Os1 . 1_565 136.78(4) no
O8 Sn8 O8 3_445 4_465 108.9(5) no
O8 Sn8 O4 3_445 1_454 91.0(4) no
O8 Sn8 O4 4_465 1_454 91.0(4) no
O8 Sn8 Os2 3_445 . 117.4(3) no
O8 Sn8 Os2 4_465 . 117.4(3) no
O4 Sn8 Os2 1_454 . 125.9(4) no
O8 Sn9 O2 2_565 3_454 73.2(4) no
O8 Sn9 Os2 2_565 . 107.8(3) no
O2 Sn9 Os2 3_454 . 91.9(2) no
O8 Sn9 Os3 2_565 3_444 112.7(3) no
O2 Sn9 Os3 3_454 3_444 112.6(3) no
Os2 Sn9 Os3 . 3_444 137.04(4) no
O5 Sn10 O7 3 . 100.9(4) no
O5 Sn10 O10 3 . 75.5(3) no
O7 Sn10 O10 . . 74.9(4) no
O5 Sn10 O1 3 2_565 73.4(3) no
O7 Sn10 O1 . 2_565 73.8(3) no
O10 Sn10 O1 . 2_565 130.0(3) no
O5 Sn10 Os2 3 3 129.7(3) no
O7 Sn10 Os2 . 3 129.3(3) no
O10 Sn10 Os2 . 3 115.7(2) no
O1 Sn10 Os2 2_565 3 114.3(2) no
O3 Sn11 O1 3_445 2_455 96.2(3) no
O3 Sn11 O1 3_445 1_455 96.2(3) no
O1 Sn11 O1 2_455 1_455 93.6(4) no
Sn11 O1 Sn2 1_655 3 112.2(3) no
Sn11 O1 Sn3 1_655 2_565 115.7(3) no
Sn2 O1 Sn3 3 2_565 98.5(3) no
Sn11 O1 Sn10 1_655 2_565 129.6(4) no
Sn2 O1 Sn10 3 2_565 97.9(3) no
Sn3 O1 Sn10 2_565 2_565 97.5(3) no
Sn1 O2 Sn6 . 3_546 118.9(6) no
Sn1 O2 Sn9 . 4_556 121.3(4) no
Sn6 O2 Sn9 3_546 4_556 98.0(4) no
Sn1 O2 Sn9 . 3_546 121.3(4) no
Sn6 O2 Sn9 3_546 3_546 98.0(4) no
Sn9 O2 Sn9 4_556 3_546 93.4(5) no
Sn11 O3 Sn3 3 . 111.2(4) no
Sn11 O3 Sn3 3 2_565 111.2(4) no
Sn3 O3 Sn3 . 2_565 99.9(5) no
Sn11 O3 Sn4 3 . 133.1(6) no
Sn3 O3 Sn4 . . 98.2(3) no
Sn3 O3 Sn4 2_565 . 98.2(3) no
Sn8 O4 Sn5 1_656 . 114.2(5) no
Sn8 O4 Sn7 1_656 3_545 123.1(4) no
Sn5 O4 Sn7 . 3_545 99.5(4) no
Sn8 O4 Sn7 1_656 4_565 123.1(4) no
Sn5 O4 Sn7 . 4_565 99.5(4) no
Sn7 O4 Sn7 3_545 4_565 92.1(3) no
Sn10 O5 Sn10 4_455 3_445 112.2(6) no
Sn10 O5 Sn2 4_455 . 113.6(3) no
Sn10 O5 Sn2 3_445 . 113.6(3) no
Sn2 O6 Sn3 . 4_455 109.9(4) no
Sn2 O6 Sn3 . 3_445 109.9(4) no
Sn3 O6 Sn3 4_455 3_445 108.0(5) no
Sn4 O7 Sn10 . . 112.6(4) no
Sn4 O7 Sn3 . . 114.3(4) no
Sn10 O7 Sn3 . . 113.8(4) no
Sn8 O8 Sn9 3 2_565 130.6(5) no
Sn8 O8 Sn6 3 . 116.9(4) no
Sn9 O8 Sn6 2_565 . 108.5(4) no
Sn1 O9 Sn5 1_565 . 120.7(5) no
Sn1 O9 Sn7 1_565 4_565 123.8(5) no
Sn5 O9 Sn7 . 4_565 107.9(4) no
Sn6 O10 Sn4 . . 112.6(5) no
Sn6 O10 Sn10 . . 123.9(3) no
Sn4 O10 Sn10 . . 97.0(3) no
Sn6 O10 Sn10 . 2_565 123.9(3) no
Sn4 O10 Sn10 . 2_565 97.0(3) no
Sn10 O10 Sn10 . 2_565 96.5(4) no

loop_
_geom_bond_atom_site_label_1
_geom_bond_atom_site_label_2
_geom_bond_site_symmetry_2
_geom_bond_distance
_geom_bond_publ_flag
Os1 Sn1 . 2.5604(13) yes
Os1 Sn2 . 2.5639(13) yes
Os1 Sn3 1_545 2.5820(9) yes
Os1 Sn3 2_565 2.5820(9) yes
Os1 Sn7 2_565 2.6323(9) yes
Os1 Sn7 1_545 2.6323(9) yes
Os2 Sn8 . 2.5311(13) yes
Os2 Sn4 . 2.5439(13) yes
Os2 Sn10 4_465 2.5503(9) yes
Os2 Sn10 3_445 2.5503(9) yes
Os2 Sn9 . 2.5911(9) yes
Os2 Sn9 2_565 2.5911(9) yes
Os3 Sn5 . 2.5580(13) yes
Os3 Sn9 3_556 2.5969(10) yes
Os3 Sn9 4_556 2.5969(10) yes
Os3 Sn7 2_565 2.6010(10) yes
Os3 Sn7 . 2.6010(10) yes
Os3 Sn6 1_556 2.6031(12) yes
Sn1 O9 2_565 2.067(10) no
Sn1 O9 1_545 2.067(10) no
Sn1 O2 . 2.068(13) no
Sn2 O6 . 2.058(12) no
Sn2 O5 . 2.072(11) no
Sn2 O1 3_445 2.250(8) no
Sn2 O1 4_455 2.250(8) no
Sn3 O7 . 2.072(8) no
Sn3 O6 3 2.126(7) no
Sn3 O3 . 2.248(8) no
Sn3 O1 2_565 2.272(8) no
Sn3 Os1 1_565 2.5820(9) no
Sn4 O7 . 2.053(8) no
Sn4 O7 2_565 2.053(8) no
Sn4 O10 . 2.277(11) no
Sn4 O3 . 2.337(11) no
Sn5 O9 2_565 2.086(9) no
Sn5 O9 . 2.086(9) no
Sn5 O4 . 2.126(14) no
Sn6 O10 . 2.108(11) no
Sn6 O8 . 2.165(9) no
Sn6 O8 2_565 2.165(9) no
Sn6 O2 3_454 2.278(14) no
Sn6 Os3 1_554 2.6031(12) no
Sn7 O9 4_465 2.157(10) no
Sn7 O4 3_455 2.364(7) no
Sn7 Os1 1_565 2.6323(9) no
Sn8 O8 3_445 2.026(9) no
Sn8 O8 4_465 2.026(9) no
Sn8 O4 1_454 2.065(12) no
Sn9 O8 2_565 2.108(9) no
Sn9 O2 3_454 2.315(10) no
Sn9 Os3 3_444 2.5969(10) no
Sn10 O5 3 2.055(7) no
Sn10 O7 . 2.056(8) no
Sn10 O10 . 2.287(7) no
Sn10 O1 2_565 2.327(7) no
Sn10 Os2 3 2.5503(9) no
Sn11 O3 3_445 2.057(11) no
Sn11 O1 2_455 2.065(8) no
Sn11 O1 1_455 2.065(8) no
O1 Sn11 1_655 2.065(8) no
O1 Sn2 3 2.250(8) no
O1 Sn3 2_565 2.272(8) no
O1 Sn10 2_565 2.327(7) no
O2 Sn6 3_546 2.278(14) no
O2 Sn9 4_556 2.315(10) no
O2 Sn9 3_546 2.315(10) no
O3 Sn11 3 2.057(11) no
O3 Sn3 2_565 2.248(8) no
O4 Sn8 1_656 2.065(12) no
O4 Sn7 3_545 2.364(7) no
O4 Sn7 4_565 2.364(7) no
O5 Sn10 4_455 2.055(7) no
O5 Sn10 3_445 2.055(7) no
O6 Sn3 4_455 2.126(7) no
O6 Sn3 3_445 2.126(7) no
O8 Sn8 3 2.026(9) no
O8 Sn9 2_565 2.108(9) no
O9 Sn1 1_565 2.067(10) no
O9 Sn7 4_565 2.157(10) no
O10 Sn10 2_565 2.287(7) no
